data_7056285
loop_
_publ_author_name
'Zhang, Lijing'
'Bai, Fengying'
'Gao, Xue'
'Du, Ning'
'Xing, Yong Heng'
'Sun, Lixian'

_publ_section_title
;
 Multifunctional Indium Complexes with Fluorescent Sensing and Selective
 Adsorption Dye Properties
;
_journal_name_full 'New J. Chem.'
_journal_paper_doi 10.1039/C7NJ00680B
_journal_year 2017
_chemical_formula_moiety 'C4 Cl In O8, 3(H2 O), 2(C6 H6 N O2)'
_chemical_formula_sum 'C16 H18 Cl In N2 O15'
_chemical_formula_weight 628.59
_space_group_crystal_system triclinic
_space_group_IT_number 2
_space_group_name_Hall '-P 1'
_space_group_name_H-M_alt 'P -1'
_symmetry_space_group_name_Hall '-P 1'
_symmetry_space_group_name_H-M 'P -1'
_atom_sites_solution_hydrogens mixed
_audit_creation_date 2017-02-25
_audit_creation_method
;
Olex2 1.2-beta
(compiled 2017.02.23 svn.r3390 for OlexSys, GUI svn.r5320)
;
_audit_update_record
;
2017-02-26 deposited with the CCDC.
2017-06-05 downloaded from the CCDC.
;
_cell_angle_alpha 104.630(5)
_cell_angle_beta 93.584(4)
_cell_angle_gamma 95.062(5)
_cell_formula_units_Z 2
_cell_length_a 8.729(3)
_cell_length_b 11.511(4)
_cell_length_c 11.634(4)
_cell_measurement_reflns_used 6368
_cell_measurement_temperature 296.15
_cell_measurement_theta_max 31.064
_cell_measurement_theta_min 2.352
_cell_volume 1122.3(7)
_computing_cell_refinement 'SAINT v7.68A (Bruker, 2009)'
_computing_data_reduction 'SAINT v7.68A (Bruker, 2009)'
_computing_molecular_graphics 'Olex2 (Dolomanov et al., 2009)'
_computing_publication_material 'Olex2 (Dolomanov et al., 2009)'
_computing_structure_refinement 'ShelXL (Sheldrick, 2015)'
_diffrn_ambient_temperature 296.15
_diffrn_measured_fraction_theta_full 0.989
_diffrn_measured_fraction_theta_max 0.984
_diffrn_measurement_device_type 'CCD area detector'
_diffrn_measurement_method 'phi and omega scans'
_diffrn_radiation_monochromator graphite
_diffrn_radiation_type MoK\a
_diffrn_radiation_wavelength 0.71073
_diffrn_reflns_av_R_equivalents 0.0125
_diffrn_reflns_av_unetI/netI 0.0201
_diffrn_reflns_Laue_measured_fraction_full 0.989
_diffrn_reflns_Laue_measured_fraction_max 0.984
_diffrn_reflns_limit_h_max 10
_diffrn_reflns_limit_h_min -10
_diffrn_reflns_limit_k_max 14
_diffrn_reflns_limit_k_min -12
_diffrn_reflns_limit_l_max 14
_diffrn_reflns_limit_l_min -10
_diffrn_reflns_number 6327
_diffrn_reflns_point_group_measured_fraction_full 0.989
_diffrn_reflns_point_group_measured_fraction_max 0.984
_diffrn_reflns_theta_full 25.242
_diffrn_reflns_theta_max 26.372
_diffrn_reflns_theta_min 2.224
_exptl_absorpt_coefficient_mu 1.253
_exptl_absorpt_correction_T_max 0.7461
_exptl_absorpt_correction_T_min 0.6475
_exptl_absorpt_correction_type multi-scan
_exptl_absorpt_process_details
'SADABS-2008/1 (Bruker,2008) was used for absorption correction. wR2(int) was 0.0615 before and 0.0195 after correction. The Ratio of minimum to maximum transmission is 0.8678. The \l/2 correction factor is 0.0015.'
_exptl_crystal_colour colourless
_exptl_crystal_colour_primary colourless
_exptl_crystal_density_diffrn 1.860
_exptl_crystal_description block
_exptl_crystal_F_000 628
_exptl_crystal_size_max 0.21
_exptl_crystal_size_mid 0.12
_exptl_crystal_size_min 0.08
_refine_diff_density_max 0.619
_refine_diff_density_min -0.452
_refine_diff_density_rms 0.052
_refine_ls_extinction_coef 0.0203(6)
_refine_ls_extinction_expression Fc^*^=kFc[1+0.001xFc^2^\l^3^/sin(2\q)]^-1/4^
_refine_ls_extinction_method 'SHELXL-2014/7 (Sheldrick 2014'
_refine_ls_goodness_of_fit_ref 1.068
_refine_ls_hydrogen_treatment mixed
_refine_ls_matrix_type full
_refine_ls_number_parameters 327
_refine_ls_number_reflns 4520
_refine_ls_number_restraints 0
_refine_ls_restrained_S_all 1.068
_refine_ls_R_factor_all 0.0192
_refine_ls_R_factor_gt 0.0178
_refine_ls_shift/su_max 0.001
_refine_ls_shift/su_mean 0.000
_refine_ls_structure_factor_coef Fsqd
_refine_ls_weighting_details 'w=1/[\s^2^(Fo^2^)+(0.0188P)^2^+0.5935P] where P=(Fo^2^+2Fc^2^)/3'
_refine_ls_weighting_scheme calc
_refine_ls_wR_factor_gt 0.0457
_refine_ls_wR_factor_ref 0.0468
_reflns_Friedel_coverage 0.000
_reflns_number_gt 4306
_reflns_number_total 4520
_reflns_threshold_expression 'I > 2\s(I)'
_cod_data_source_file c7nj00680b2.cif
_cod_data_source_block 1
_cod_database_code 7056285
_shelx_shelxl_version_number 2014/7
_shelx_space_group_comment
;
The symmetry employed for this shelxl refinement is uniquely defined
by the following loop, which should always be used as a source of
symmetry information in preference to the above space-group names.
They are only intended as comments.
;
_shelx_estimated_absorpt_t_max 0.906
_shelx_estimated_absorpt_t_min 0.779
_olex2_refinement_description
;
1. Fixed Uiso
 At 1.2 times of:
  All C(H) groups
 At 1.5 times of:
  All O(H) groups, All O(H,H) groups
2.a Riding coordinates:
 O1W(H1WA,H1WB), O2W(H2WA,H2WB), O3W(H3WA,H3WB)
2.b Aromatic/amide H refined with riding coordinates:
 C5(H5), C6(H6), C7(H7), C8(H8), C11(H11), C12(H12A), C13(H13), C14(H14)
2.c Idealised tetrahedral OH refined as rotating group:
 O9(H9), O12(H12)
;
_olex2_submission_special_instructions 'No special instructions were received'

loop_
_space_group_symop_operation_xyz
'x, y, z'
'-x, -y, -z'

loop_
_atom_site_label
_atom_site_type_symbol
_atom_site_fract_x
_atom_site_fract_y
_atom_site_fract_z
_atom_site_U_iso_or_equiv
_atom_site_adp_type
_atom_site_occupancy
_atom_site_site_symmetry_order
_atom_site_calc_flag
_atom_site_refinement_flags_posn
In1 In 0.23202(2) 0.33237(2) 0.92336(2) 0.02514(6) Uani 1 1 d .
Cl1 Cl 0.08379(8) 0.19945(5) 1.01105(6) 0.06069(17) Uani 1 1 d .
O1 O 0.17373(16) 0.24500(12) 0.72970(11) 0.0365(3) Uani 1 1 d .
O2 O 0.39644(15) 0.19677(12) 0.86805(11) 0.0351(3) Uani 1 1 d .
O3 O 0.22185(16) 0.09574(12) 0.57962(11) 0.0390(3) Uani 1 1 d .
O4 O 0.44800(16) 0.04487(12) 0.72059(12) 0.0396(3) Uani 1 1 d .
O5 O 0.37031(14) 0.47318(11) 0.87373(11) 0.0302(3) Uani 1 1 d .
O6 O -0.02492(15) 0.59335(13) 1.13767(12) 0.0399(3) Uani 1 1 d .
O7 O 0.16561(15) 0.48398(12) 1.08021(12) 0.0377(3) Uani 1 1 d .
O8 O 0.56941(13) 0.61165(11) 0.93502(10) 0.0277(2) Uani 1 1 d .
C1 C 0.48313(18) 0.52485(14) 0.94540(14) 0.0234(3) Uani 1 1 d .
C2 C 0.0406(2) 0.52216(16) 1.06266(15) 0.0293(4) Uani 1 1 d .
C3 C 0.3756(2) 0.12945(16) 0.76410(15) 0.0279(3) Uani 1 1 d .
C4 C 0.2458(2) 0.15887(16) 0.68390(15) 0.0281(3) Uani 1 1 d .
O1W O 0.3430(2) 0.0186(2) 0.12976(15) 0.0731(6) Uani 1 1 d .
H1WA H 0.2645 0.0397 0.1709 0.110 Uiso 1 1 d R
H1WB H 0.3932 -0.0193 0.1728 0.110 Uiso 1 1 d R
O2W O 0.1461(2) 0.3971(2) 0.29731(16) 0.0699(5) Uani 1 1 d .
H2WA H 0.0946 0.4498 0.3382 0.105 Uiso 1 1 d R
H2WB H 0.1452 0.4151 0.2301 0.105 Uiso 1 1 d R
O3W O 0.0322(2) 0.43229(18) 0.60898(19) 0.0720(5) Uani 1 1 d .
H3WA H 0.0408 0.3814 0.6488 0.108 Uiso 1 1 d R
H3WB H 0.1245 0.4535 0.5972 0.108 Uiso 1 1 d R
O9 O -0.01050(18) 0.83476(15) 0.54628(12) 0.0468(4) Uani 1 1 d .
H9 H -0.0789 0.8600 0.5107 0.070 Uiso 1 1 calc GR
O10 O -0.09109(19) 0.95592(16) 0.70532(14) 0.0541(4) Uani 1 1 d .
N1 N 0.2721(2) 0.88506(17) 0.90856(16) 0.0397(4) Uani 1 1 d .
H1 H 0.297(3) 0.930(3) 0.978(3) 0.065(9) Uiso 1 1 d .
C5 C 0.1605(2) 0.91508(17) 0.84287(17) 0.0336(4) Uani 1 1 d .
H5 H 0.1119 0.9836 0.8735 0.040 Uiso 1 1 calc R
C6 C 0.3433(3) 0.7872(2) 0.8693(2) 0.0490(5) Uani 1 1 d .
H6 H 0.4218 0.7692 0.9177 0.059 Uiso 1 1 calc R
C7 C 0.3016(3) 0.7131(2) 0.7586(2) 0.0507(5) Uani 1 1 d .
H7 H 0.3494 0.6434 0.7315 0.061 Uiso 1 1 calc R
C8 C 0.1881(2) 0.74255(19) 0.68740(19) 0.0407(4) Uani 1 1 d .
H8 H 0.1592 0.6936 0.6110 0.049 Uiso 1 1 calc R
C9 C 0.1170(2) 0.84540(16) 0.73002(16) 0.0314(4) Uani 1 1 d .
C10 C -0.0072(2) 0.88445(17) 0.65964(17) 0.0351(4) Uani 1 1 d .
O11 O 0.3574(2) 0.44421(16) 0.55796(16) 0.0594(4) Uani 1 1 d .
O12 O 0.3497(2) 0.30203(17) 0.38801(15) 0.0638(5) Uani 1 1 d .
H12 H 0.2851 0.3408 0.3653 0.096 Uiso 1 1 calc GR
N2 N 0.6550(2) 0.11990(16) 0.51728(17) 0.0426(4) Uani 1 1 d .
H2 H 0.676(3) 0.053(3) 0.473(3) 0.069(9) Uiso 1 1 d .
C11 C 0.5489(2) 0.17797(18) 0.47640(18) 0.0398(4) Uani 1 1 d .
H11 H 0.4941 0.1436 0.4027 0.048 Uiso 1 1 calc R
C12 C 0.7361(3) 0.1643(2) 0.6214(2) 0.0486(5) Uani 1 1 d .
H12A H 0.8100 0.1208 0.6470 0.058 Uiso 1 1 calc R
C13 C 0.7108(3) 0.2745(2) 0.6912(2) 0.0514(5) Uani 1 1 d .
H13 H 0.7670 0.3063 0.7648 0.062 Uiso 1 1 calc R
C14 C 0.6021(3) 0.33778(19) 0.65172(19) 0.0437(5) Uani 1 1 d .
H14 H 0.5841 0.4130 0.6982 0.052 Uiso 1 1 calc R
C15 C 0.5199(2) 0.28929(17) 0.54312(17) 0.0358(4) Uani 1 1 d .
C16 C 0.3999(3) 0.35443(19) 0.4975(2) 0.0430(5) Uani 1 1 d .

loop_
_atom_site_aniso_label
_atom_site_aniso_U_11
_atom_site_aniso_U_22
_atom_site_aniso_U_33
_atom_site_aniso_U_23
_atom_site_aniso_U_13
_atom_site_aniso_U_12
In1 0.02297(8) 0.02478(7) 0.02388(8) -0.00074(5) -0.00053(4) 0.00464(4)
Cl1 0.0697(4) 0.0391(3) 0.0723(4) 0.0085(3) 0.0371(3) -0.0033(3)
O1 0.0384(7) 0.0374(7) 0.0285(6) -0.0033(5) -0.0038(5) 0.0158(6)
O2 0.0353(7) 0.0392(7) 0.0253(6) -0.0041(5) -0.0034(5) 0.0150(6)
O3 0.0441(8) 0.0417(8) 0.0247(6) -0.0050(5) -0.0048(6) 0.0158(6)
O4 0.0415(8) 0.0390(7) 0.0330(7) -0.0042(6) -0.0012(6) 0.0187(6)
O5 0.0290(6) 0.0328(6) 0.0263(6) 0.0069(5) -0.0076(5) 0.0001(5)
O6 0.0342(7) 0.0475(8) 0.0291(7) -0.0095(6) -0.0056(5) 0.0185(6)
O7 0.0313(7) 0.0422(7) 0.0317(7) -0.0071(6) -0.0065(5) 0.0167(6)
O8 0.0271(6) 0.0279(6) 0.0274(6) 0.0070(5) -0.0025(5) 0.0036(5)
C1 0.0230(8) 0.0252(8) 0.0207(8) 0.0018(6) 0.0004(6) 0.0093(6)
C2 0.0268(8) 0.0274(8) 0.0288(9) -0.0016(7) -0.0021(7) 0.0058(7)
C3 0.0270(8) 0.0283(8) 0.0262(8) 0.0025(7) 0.0033(7) 0.0039(7)
C4 0.0292(9) 0.0283(8) 0.0241(8) 0.0019(7) 0.0021(7) 0.0038(7)
O1W 0.0687(12) 0.1026(15) 0.0435(9) 0.0025(10) -0.0114(8) 0.0441(11)
O2W 0.0761(13) 0.0963(15) 0.0457(10) 0.0244(10) 0.0072(9) 0.0366(11)
O3W 0.0782(13) 0.0657(12) 0.0821(14) 0.0299(10) 0.0145(11) 0.0256(10)
O9 0.0474(9) 0.0577(9) 0.0322(7) 0.0022(7) -0.0042(6) 0.0216(7)
O10 0.0569(10) 0.0648(10) 0.0404(8) 0.0044(7) 0.0004(7) 0.0347(8)
N1 0.0400(9) 0.0454(10) 0.0345(9) 0.0128(8) -0.0014(7) 0.0058(8)
C5 0.0352(10) 0.0331(9) 0.0344(10) 0.0109(8) 0.0035(8) 0.0067(8)
C6 0.0459(12) 0.0574(14) 0.0519(13) 0.0255(11) 0.0006(10) 0.0188(10)
C7 0.0539(13) 0.0448(12) 0.0596(14) 0.0173(11) 0.0099(11) 0.0243(10)
C8 0.0452(11) 0.0364(10) 0.0411(11) 0.0080(8) 0.0063(9) 0.0109(9)
C9 0.0312(9) 0.0319(9) 0.0326(9) 0.0101(7) 0.0031(7) 0.0052(7)
C10 0.0344(10) 0.0356(10) 0.0337(10) 0.0060(8) -0.0002(8) 0.0065(8)
O11 0.0678(11) 0.0529(10) 0.0571(10) 0.0043(8) 0.0141(9) 0.0272(9)
O12 0.0725(12) 0.0617(11) 0.0502(10) -0.0002(8) -0.0099(9) 0.0228(9)
N2 0.0487(10) 0.0333(9) 0.0442(10) 0.0024(8) 0.0170(8) 0.0101(8)
C11 0.0457(11) 0.0361(10) 0.0337(10) 0.0009(8) 0.0087(8) 0.0034(9)
C12 0.0403(11) 0.0517(13) 0.0558(14) 0.0151(11) 0.0088(10) 0.0097(10)
C13 0.0449(12) 0.0520(13) 0.0478(13) 0.0002(10) -0.0067(10) -0.0014(10)
C14 0.0453(12) 0.0348(10) 0.0427(11) -0.0045(9) 0.0070(9) 0.0001(9)
C15 0.0364(10) 0.0315(9) 0.0361(10) 0.0011(8) 0.0101(8) 0.0022(8)
C16 0.0436(11) 0.0400(11) 0.0447(12) 0.0072(9) 0.0109(9) 0.0060(9)

loop_
_atom_type_symbol
_atom_type_description
_atom_type_scat_dispersion_real
_atom_type_scat_dispersion_imag
_atom_type_scat_source
C C 0.0033 0.0016 'International Tables Vol C Tables 4.2.6.8 and 6.1.1.4'
H H 0.0000 0.0000 'International Tables Vol C Tables 4.2.6.8 and 6.1.1.4'
Cl Cl 0.1484 0.1585 'International Tables Vol C Tables 4.2.6.8 and 6.1.1.4'
In In -0.7276 1.3100 'International Tables Vol C Tables 4.2.6.8 and 6.1.1.4'
N N 0.0061 0.0033 'International Tables Vol C Tables 4.2.6.8 and 6.1.1.4'
O O 0.0106 0.0060 'International Tables Vol C Tables 4.2.6.8 and 6.1.1.4'

loop_
_geom_angle_atom_site_label_1
_geom_angle_atom_site_label_2
_geom_angle_atom_site_label_3
_geom_angle
_geom_angle_site_symmetry_1
_geom_angle_site_symmetry_3
O1 In1 Cl1 101.38(5) . .
O1 In1 O7 142.45(5) . .
O1 In1 O8 142.62(5) . 2_667
O2 In1 Cl1 91.08(5) . .
O2 In1 O1 72.61(5) . .
O2 In1 O6 144.02(5) . 2_567
O2 In1 O7 144.81(5) . .
O2 In1 O8 75.40(5) . 2_667
O5 In1 Cl1 170.30(4) . .
O5 In1 O1 88.04(5) . .
O5 In1 O2 93.95(6) . .
O5 In1 O6 87.78(6) . 2_567
O5 In1 O7 86.32(6) . .
O5 In1 O8 75.30(5) . 2_667
O6 In1 Cl1 93.01(5) 2_567 .
O6 In1 O1 71.53(5) 2_567 .
O6 In1 O7 71.17(5) 2_567 .
O6 In1 O8 138.95(5) 2_567 2_667
O7 In1 Cl1 84.79(5) . .
O8 In1 Cl1 98.03(4) 2_667 .
O8 In1 O7 70.65(5) 2_667 .
C4 O1 In1 117.05(11) . .
C3 O2 In1 117.87(11) . .
C1 O5 In1 116.14(11) . .
C2 O6 In1 118.61(12) . 2_567
C2 O7 In1 115.15(11) . .
C1 O8 In1 113.28(10) . 2_667
O5 C1 C1 117.15(18) . 2_667
O8 C1 O5 125.04(15) . .
O8 C1 C1 117.80(17) . 2_667
O6 C2 C2 117.00(19) . 2_567
O7 C2 O6 126.09(16) . .
O7 C2 C2 116.91(19) . 2_567
O2 C3 C4 115.33(15) . .
O4 C3 O2 127.02(17) . .
O4 C3 C4 117.64(15) . .
O1 C4 C3 116.66(15) . .
O3 C4 O1 125.51(17) . .
O3 C4 C3 117.83(15) . .
H1WA O1W H1WB 103.1 . .
H2WA O2W H2WB 102.8 . .
H3WA O3W H3WB 104.4 . .
C10 O9 H9 109.5 . .
C5 N1 H1 118(2) . .
C5 N1 C6 122.2(2) . .
C6 N1 H1 120(2) . .
N1 C5 H5 120.0 . .
N1 C5 C9 119.90(18) . .
C9 C5 H5 120.0 . .
N1 C6 H6 119.9 . .
N1 C6 C7 120.2(2) . .
C7 C6 H6 119.9 . .
C6 C7 H7 120.4 . .
C6 C7 C8 119.1(2) . .
C8 C7 H7 120.4 . .
C7 C8 H8 120.3 . .
C7 C8 C9 119.5(2) . .
C9 C8 H8 120.3 . .
C5 C9 C8 119.07(18) . .
C5 C9 C10 117.58(17) . .
C8 C9 C10 123.35(18) . .
O9 C10 C9 112.62(16) . .
O10 C10 O9 125.24(18) . .
O10 C10 C9 122.12(18) . .
C16 O12 H12 109.5 . .
C11 N2 H2 119(2) . .
C12 N2 H2 118(2) . .
C12 N2 C11 122.63(19) . .
N2 C11 H11 120.1 . .
N2 C11 C15 119.8(2) . .
C15 C11 H11 120.1 . .
N2 C12 H12A 120.1 . .
N2 C12 C13 119.7(2) . .
C13 C12 H12A 120.1 . .
C12 C13 H13 120.3 . .
C12 C13 C14 119.4(2) . .
C14 C13 H13 120.3 . .
C13 C14 H14 120.2 . .
C13 C14 C15 119.5(2) . .
C15 C14 H14 120.2 . .
C11 C15 C16 119.86(19) . .
C14 C15 C11 118.9(2) . .
C14 C15 C16 121.22(18) . .
O11 C16 O12 125.8(2) . .
O11 C16 C15 122.2(2) . .
O12 C16 C15 111.93(18) . .

loop_
_geom_bond_atom_site_label_1
_geom_bond_atom_site_label_2
_geom_bond_distance
_geom_bond_site_symmetry_2
In1 Cl1 2.3791(7) .
In1 O1 2.2289(14) .
In1 O2 2.2166(13) .
In1 O5 2.1524(13) .
In1 O6 2.2186(14) 2_567
In1 O7 2.3268(14) .
In1 O8 2.2459(13) 2_667
O1 C4 1.244(2) .
O2 C3 1.253(2) .
O3 C4 1.241(2) .
O4 C3 1.226(2) .
O5 C1 1.250(2) .
O6 In1 2.2186(14) 2_567
O6 C2 1.243(2) .
O7 C2 1.236(2) .
O8 In1 2.2459(13) 2_667
O8 C1 1.233(2) .
C1 C1 1.542(3) 2_667
C2 C2 1.523(3) 2_567
C3 C4 1.538(2) .
O1W H1WA 0.8771 .
O1W H1WB 0.8661 .
O2W H2WA 0.8515 .
O2W H2WB 0.8575 .
O3W H3WA 0.8388 .
O3W H3WB 0.8510 .
O9 H9 0.8200 .
O9 C10 1.296(2) .
O10 C10 1.196(2) .
N1 H1 0.84(3) .
N1 C5 1.323(3) .
N1 C6 1.328(3) .
C5 H5 0.9300 .
C5 C9 1.365(3) .
C6 H6 0.9300 .
C6 C7 1.361(3) .
C7 H7 0.9300 .
C7 C8 1.371(3) .
C8 H8 0.9300 .
C8 C9 1.380(3) .
C9 C10 1.486(3) .
O11 C16 1.197(3) .
O12 H12 0.8200 .
O12 C16 1.294(3) .
N2 H2 0.85(3) .
N2 C11 1.321(3) .
N2 C12 1.321(3) .
C11 H11 0.9300 .
C11 C15 1.374(3) .
C12 H12A 0.9300 .
C12 C13 1.367(3) .
C13 H13 0.9300 .
C13 C14 1.371(3) .
C14 H14 0.9300 .
C14 C15 1.372(3) .
C15 C16 1.487(3) .

loop_
_geom_hbond_atom_site_label_D
_geom_hbond_atom_site_label_H
_geom_hbond_atom_site_label_A
_geom_hbond_distance_DH
_geom_hbond_distance_HA
_geom_hbond_distance_DA
_geom_hbond_angle_DHA
_geom_hbond_site_symmetry_A
O1W H1WA O10 0.88 2.15 2.993(3) 161.5 2_566
O1W H1WB O4 0.87 1.89 2.715(2) 157.8 2_656
O2W H2WA O3W 0.85 1.84 2.671(3) 166.1 2_566
O2W H2WB O7 0.86 2.10 2.951(2) 170.9 1_554
O3W H3WA O1 0.84 2.37 3.151(2) 154.6 .
O3W H3WA O6 0.84 2.44 3.039(3) 129.0 2_567
O3W H3WB O11 0.85 2.12 2.935(3) 161.1 .
O9 H9 O3 0.82 1.77 2.589(2) 174.1 2_566
N1 H1 O1W 0.84(3) 1.80(3) 2.646(3) 177(3) 1_566
C5 H5 Cl1 0.93 2.64 3.508(2) 156.6 1_565
C6 H6 O8 0.93 2.36 3.140(2) 141.7 .
C7 H7 O11 0.93 2.65 3.467(3) 146.4 .
O12 H12 O2W 0.82 1.67 2.482(3) 169.3 .
N2 H2 O3 0.85(3) 1.98(3) 2.792(2) 159(3) 2_656
N2 H2 O4 0.85(3) 2.39(3) 2.967(2) 125(2) 2_656
C11 H11 O4 0.93 2.39 2.980(2) 120.9 2_656
C12 H12A O10 0.93 2.38 3.259(3) 157.2 1_645
C13 H13 O6 0.93 2.50 3.293(3) 143.3 2_667
C13 H13 O7 0.93 2.62 3.368(3) 138.3 2_667

loop_
_geom_torsion_atom_site_label_1
_geom_torsion_atom_site_label_2
_geom_torsion_atom_site_label_3
_geom_torsion_atom_site_label_4
_geom_torsion
_geom_torsion_site_symmetry_1
_geom_torsion_site_symmetry_4
In1 O1 C4 O3 175.54(15) . .
In1 O1 C4 C3 -4.7(2) . .
In1 O2 C3 O4 -174.97(15) . .
In1 O2 C3 C4 5.7(2) . .
In1 O5 C1 O8 -175.68(13) . .
In1 O5 C1 C1 4.7(2) . 2_667
In1 O6 C2 O7 171.43(16) 2_567 .
In1 O6 C2 C2 -8.5(3) 2_567 2_567
In1 O7 C2 O6 172.13(16) . .
In1 O7 C2 C2 -7.9(3) . 2_567
In1 O8 C1 O5 -175.68(13) 2_667 .
In1 O8 C1 C1 3.9(2) 2_667 2_667
O2 C3 C4 O1 -0.6(2) . .
O2 C3 C4 O3 179.11(17) . .
O4 C3 C4 O1 -179.99(17) . .
O4 C3 C4 O3 -0.2(3) . .
N1 C5 C9 C8 1.6(3) . .
N1 C5 C9 C10 -179.09(17) . .
N1 C6 C7 C8 1.5(4) . .
C5 N1 C6 C7 -0.5(3) . .
C5 C9 C10 O9 161.78(18) . .
C5 C9 C10 O10 -16.9(3) . .
C6 N1 C5 C9 -1.1(3) . .
C6 C7 C8 C9 -1.0(3) . .
C7 C8 C9 C5 -0.6(3) . .
C7 C8 C9 C10 -179.9(2) . .
C8 C9 C10 O9 -18.9(3) . .
C8 C9 C10 O10 162.4(2) . .
N2 C11 C15 C14 -0.2(3) . .
N2 C11 C15 C16 -179.68(18) . .
N2 C12 C13 C14 -0.4(4) . .
C11 N2 C12 C13 0.1(3) . .
C11 C15 C16 O11 170.8(2) . .
C11 C15 C16 O12 -8.9(3) . .
C12 N2 C11 C15 0.1(3) . .
C12 C13 C14 C15 0.3(3) . .
C13 C14 C15 C11 0.0(3) . .
C13 C14 C15 C16 179.5(2) . .
C14 C15 C16 O11 -8.7(3) . .
C14 C15 C16 O12 171.7(2) . .
